data_1509998
loop_
_publ_author_name
'Geibel, C.'
'Cordier, G.'
'Mehner, A.'
'Henseleit, R.'
'Doersam, G.'
'Thies, G.'

_publ_section_title
;
 Neue ternaere RE-Silber-Aluminide (RE= La, Ce, Pr, Yb) mit gewellten
 Ag-Al-Kagome-Netzen
;
_journal_name_full 'Journal of the Less-Common Metals'
_journal_page_first 161
_journal_page_last 175
_journal_volume 186
_journal_year 1992
_chemical_formula_sum 'Ag9.45 Al7.55 Yb2'
_chemical_name_systematic '(Ag9.45 Al7.55) Yb2'
_space_group_IT_number 166
_symmetry_space_group_name_Hall '-R 3 2"'
_symmetry_space_group_name_H-M 'R -3 m :H'
_cell_angle_alpha 90
_cell_angle_beta 90
_cell_angle_gamma 120
_cell_formula_units_Z 3
_cell_length_a 9.4
_cell_length_b 9.4
_cell_length_c 13.661
_cell_volume 1045.367
_citation_journal_id_ASTM JCOMAH
_cod_data_source_file silver3-x_311.cif
_cod_data_source_block Ag9.45Al7.55Yb2
_cod_database_code 1509998

loop_
_symmetry_equiv_pos_as_xyz
x,y,z
-y,x-y,z
-x+y,-x,z
y,x,-z
-x,-x+y,-z
x-y,-y,-z
-x,-y,-z
y,-x+y,-z
x-y,x,-z
-y,-x,z
x,x-y,z
-x+y,y,z
x+2/3,y+1/3,z+1/3
-y+2/3,x-y+1/3,z+1/3
-x+y+2/3,-x+1/3,z+1/3
y+2/3,x+1/3,-z+1/3
-x+2/3,-x+y+1/3,-z+1/3
x-y+2/3,-y+1/3,-z+1/3
-x+2/3,-y+1/3,-z+1/3
y+2/3,-x+y+1/3,-z+1/3
x-y+2/3,x+1/3,-z+1/3
-y+2/3,-x+1/3,z+1/3
x+2/3,x-y+1/3,z+1/3
-x+y+2/3,y+1/3,z+1/3
x+1/3,y+2/3,z+2/3
-y+1/3,x-y+2/3,z+2/3
-x+y+1/3,-x+2/3,z+2/3
y+1/3,x+2/3,-z+2/3
-x+1/3,-x+y+2/3,-z+2/3
x-y+1/3,-y+2/3,-z+2/3
-x+1/3,-y+2/3,-z+2/3
y+1/3,-x+y+2/3,-z+2/3
x-y+1/3,x+2/3,-z+2/3
-y+1/3,-x+2/3,z+2/3
x+1/3,x-y+2/3,z+2/3
-x+y+1/3,y+2/3,z+2/3

loop_
_atom_site_label
_atom_site_type_symbol
_atom_site_fract_x
_atom_site_fract_y
_atom_site_fract_z
_atom_site_occupancy
_atom_site_U_iso_or_equiv
Yb1 Yb 0 0 0.3402 1 0.0
Ag3 Ag 0.497 0.503 0.1667 0.461 0.0
Ag2 Ag 0.3041 0 0 0.78 0.0
Ag1 Ag 0 0 0.1057 1 0.0
Al1 Al 0.5 0 0.5 1 0.0
Al3 Al 0.497 0.503 0.1667 0.539 0.0
Al2 Al 0.3041 0 0 0.22 0.0
